data_7101457
loop_
_publ_author_name
'A. Blake'
'David Allan'
'Deguang Huang'
'Timothy J. Prior'
'M. Schroder'

_publ_section_title
;
High pressure co-ordination chemistry of a palladium
thioether complex: pressure versus electrons
;
_journal_issue 39
_journal_name_full 'Chemical Communications'
_journal_paper_doi 10.1039/b606736k
_journal_year 2006
_chemical_formula_moiety 'C6 H12 Cl2 Pd S3'
_chemical_formula_sum 'C6 H12 Cl2 Pd S3'
_chemical_formula_weight 357.64
_chemical_name_systematic
;
?
;
_space_group_IT_number 19
_symmetry_cell_setting orthorhombic
_symmetry_space_group_name_Hall 'P 2ac 2ab'
_symmetry_space_group_name_H-M 'P 21 21 21'
_atom_sites_solution_hydrogens geom
_atom_sites_solution_primary direct
_atom_sites_solution_secondary difmap
_audit_creation_method 'enCIFer editing of SHELXL97 CIF output'
_cell_angle_alpha 90.00
_cell_angle_beta 90.00
_cell_angle_gamma 90.00
_cell_formula_units_Z 4
_cell_length_a 7.5626(11)
_cell_length_b 12.1894(15)
_cell_length_c 12.239(4)
_cell_measurement_pressure 0
_cell_measurement_reflns_used 692
_cell_measurement_temperature 298(2)
_cell_measurement_theta_max 20.0
_cell_measurement_theta_min 3.7
_cell_volume 1128.2(4)
_computing_cell_refinement 'Bruker SAINT (Bruker, 2004)'
_computing_data_collection 'Bruker APEX2 (Bruker, 2004)'
_computing_data_reduction 'Bruker SAINT'
_computing_molecular_graphics 'PLATON (Spek, 2003)'
_computing_publication_material 'enCIFer (Allen et al., 2004); PLATON'
_computing_structure_refinement 'SHELXL97 (Sheldrick, 1998)'
_computing_structure_solution 'SHELXS97 (Sheldrick, 1990)'
_diffrn_ambient_pressure 0
_diffrn_ambient_temperature 298(2)
_diffrn_measured_fraction_theta_full 0.397
_diffrn_measured_fraction_theta_max 0.397
_diffrn_measurement_device_type 'Bruker APEXII CCD area detector'
_diffrn_measurement_method omega
_diffrn_radiation_monochromator 'silicon (111)'
_diffrn_radiation_source 'Daresbury SRS Station 16.2 SMX'
_diffrn_radiation_type synchrotron
_diffrn_radiation_wavelength 0.8406
_diffrn_reflns_av_R_equivalents 0.058
_diffrn_reflns_av_sigmaI/netI 0.057
_diffrn_reflns_limit_h_max 7
_diffrn_reflns_limit_h_min -7
_diffrn_reflns_limit_k_max 13
_diffrn_reflns_limit_k_min -13
_diffrn_reflns_limit_l_max 5
_diffrn_reflns_limit_l_min -4
_diffrn_reflns_number 2458
_diffrn_reflns_theta_full 26.72
_diffrn_reflns_theta_max 26.72
_diffrn_reflns_theta_min 3.75
_diffrn_standards_decay_% 0
_diffrn_standards_number 0
_exptl_absorpt_coefficient_mu 2.619
_exptl_absorpt_correction_T_max 1.000
_exptl_absorpt_correction_T_min 0.247
_exptl_absorpt_correction_type multi-scan
_exptl_absorpt_process_details '(SADABS; Bruker, 2004)'
_exptl_crystal_colour orange
_exptl_crystal_density_diffrn 2.105
_exptl_crystal_density_method 'not measured'
_exptl_crystal_description tablet
_exptl_crystal_F_000 704
_exptl_crystal_size_max 0.15
_exptl_crystal_size_mid 0.10
_exptl_crystal_size_min 0.05
_refine_diff_density_max 0.315
_refine_diff_density_min -0.335
_refine_diff_density_rms 0.085
_refine_ls_abs_structure_details 'Flack H D (1983), Acta Cryst. A39, 876-881'
_refine_ls_abs_structure_Flack 0.00(13)
_refine_ls_extinction_method none
_refine_ls_goodness_of_fit_ref 1.04
_refine_ls_hydrogen_treatment constr
_refine_ls_matrix_type full
_refine_ls_number_parameters 79
_refine_ls_number_reflns 550
_refine_ls_number_restraints 24
_refine_ls_restrained_S_all 1.03
_refine_ls_R_factor_all 0.0429
_refine_ls_R_factor_gt 0.0384
_refine_ls_shift/su_max 0.001
_refine_ls_shift/su_mean 0.000
_refine_ls_structure_factor_coef Fsqd
_refine_ls_weighting_details 'calc w=1/[\s^2^(Fo^2^)+(0.046P)^2^+] where P=(Fo^2^+2Fc^2^)/3'
_refine_ls_weighting_scheme calc
_refine_ls_wR_factor_gt 0.0784
_refine_ls_wR_factor_ref 0.0817
_reflns_number_gt 509
_reflns_number_total 550
_reflns_threshold_expression I>2\s(I)
_cod_data_source_file b606736k.txt
_cod_database_code 7101457

loop_
_symmetry_equiv_pos_as_xyz
'x, y, z'
'-x+1/2, -y, z+1/2'
'x+1/2, -y+1/2, -z'
'-x, y+1/2, -z+1/2'

loop_
_atom_site_label
_atom_site_type_symbol
_atom_site_fract_x
_atom_site_fract_y
_atom_site_fract_z
_atom_site_U_iso_or_equiv
_atom_site_adp_type
_atom_site_occupancy
_atom_site_symmetry_multiplicity
_atom_site_calc_flag
_atom_site_refinement_flags
Pd Pd 1.19285(13) 0.13812(7) 0.3735(2) 0.0271(15) Uani 1 1 d U
Cl1 Cl 0.0415(5) 0.0080(3) 0.4770(9) 0.053(4) Uani 1 1 d U
Cl2 Cl 0.4204(5) 0.0182(3) 0.3283(9) 0.059(6) Uani 1 1 d U
S1 S -0.0186(5) 0.1616(3) 0.1521(9) 0.039(3) Uani 1 1 d DU
C2 C -0.164(2) 0.2636(10) 0.2108(17) 0.057(6) Uiso 1 1 d DU
H2A H -0.1161 0.3357 0.1942 0.068 Uiso 1 1 calc R
H2B H -0.2780 0.2581 0.1752 0.068 Uiso 1 1 calc R
C3 C -0.1915(18) 0.2558(11) 0.3329(16) 0.037(5) Uiso 1 1 d DU
H3A H -0.2534 0.1875 0.3463 0.045 Uiso 1 1 calc R
H3B H -0.2722 0.3144 0.3527 0.045 Uiso 1 1 calc R
S4 S -0.0101(5) 0.2613(3) 0.4284(8) 0.028(4) Uani 1 1 d DU
C5 C 0.0943(17) 0.3924(8) 0.4009(19) 0.039(4) Uiso 1 1 d DU
H5A H 0.0020 0.4469 0.3924 0.047 Uiso 1 1 calc R
H5B H 0.1632 0.4128 0.4646 0.047 Uiso 1 1 calc R
C6 C 0.2139(16) 0.3981(7) 0.3017(19) 0.028(4) Uiso 1 1 d DU
H6A H 0.2923 0.4607 0.3085 0.033 Uiso 1 1 calc R
H6B H 0.1427 0.4082 0.2366 0.033 Uiso 1 1 calc R
S7 S 0.3446(5) 0.2732(3) 0.2883(10) 0.038(6) Uani 1 1 d DU
C8 C 0.3320(17) 0.2445(13) 0.1422(12) 0.047(6) Uiso 1 1 d DU
H8A H 0.4017 0.2999 0.1051 0.056 Uiso 1 1 calc R
H8C H 0.3902 0.1747 0.1299 0.056 Uiso 1 1 calc R
C9 C 0.1522(13) 0.2394(9) 0.0852(16) 0.033(4) Uiso 1 1 d DU
H9C H 0.1698 0.2088 0.0129 0.040 Uiso 1 1 calc R
H9A H 0.1098 0.3139 0.0758 0.040 Uiso 1 1 calc R

loop_
_atom_site_aniso_label
_atom_site_aniso_U_11
_atom_site_aniso_U_22
_atom_site_aniso_U_33
_atom_site_aniso_U_23
_atom_site_aniso_U_13
_atom_site_aniso_U_12
Pd 0.0245(7) 0.0242(5) 0.032(5) -0.0012(11) -0.0017(12) 0.0049(4)
Cl1 0.066(3) 0.0310(18) 0.063(12) 0.015(4) 0.007(4) -0.0050(19)
Cl2 0.046(3) 0.049(2) 0.081(19) -0.010(4) 0.001(4) 0.0245(18)
S1 0.041(2) 0.042(2) 0.034(10) -0.005(4) -0.004(4) -0.0126(15)
S4 0.031(2) 0.0275(16) 0.027(13) 0.004(3) -0.002(4) -0.0004(15)
S7 0.018(2) 0.044(2) 0.051(18) -0.001(4) 0.001(3) -0.0010(16)

loop_
_atom_type_symbol
_atom_type_description
_atom_type_scat_dispersion_real
_atom_type_scat_dispersion_imag
_atom_type_scat_source
C C 0.0033 0.0016 'International Tables Vol C Tables 4.2.6.8 and 6.1.1.4'
H H 0.0000 0.0000 'International Tables Vol C Tables 4.2.6.8 and 6.1.1.4'
S S 0.1246 0.1234 'International Tables Vol C Tables 4.2.6.8 and 6.1.1.4'
Cl Cl 0.1484 0.1585 'International Tables Vol C Tables 4.2.6.8 and 6.1.1.4'
Pd Pd -0.9988 1.0072 'International Tables Vol C Tables 4.2.6.8 and 6.1.1.4'

loop_
_geom_angle_atom_site_label_1
_geom_angle_atom_site_label_2
_geom_angle_atom_site_label_3
_geom_angle
_geom_angle_site_symmetry_3
S4 Pd S7 89.89(18) .
S4 Pd Cl2 174.7(3) .
S7 Pd Cl2 88.4(2) .
S4 Pd Cl1 87.52(19) .
S7 Pd Cl1 174.5(4) .
Cl2 Pd Cl1 93.7(2) .
S4 Pd S1 81.4(2) .
S7 Pd S1 78.2(3) .
Cl2 Pd S1 103.2(3) .
Cl1 Pd S1 106.2(2) .
S4 Pd S4 89.84(13) 3_556
S7 Pd S4 75.0(3) 3_556
Cl2 Pd S4 84.9(2) 3_556
Cl1 Pd S4 100.1(3) 3_556
S1 Pd S4 151.76(12) 3_556
C9 S1 C2 104.7(7) .
C9 S1 Pd 94.3(6) .
C2 S1 Pd 91.7(8) .
C3 C2 S1 115.7(14) .
C3 C2 H2A 108.4 .
S1 C2 H2A 108.4 .
C3 C2 H2B 108.4 .
S1 C2 H2B 108.4 .
H2A C2 H2B 107.4 .
C2 C3 S4 122.2(14) .
C2 C3 H3A 106.8 .
S4 C3 H3A 106.8 .
C2 C3 H3B 106.8 .
S4 C3 H3B 106.8 .
H3A C3 H3B 106.6 .
C3 S4 C5 104.1(8) .
C3 S4 Pd 107.5(6) .
C5 S4 Pd 103.6(5) .
C6 C5 S4 116.7(11) .
C6 C5 H5A 108.1 .
S4 C5 H5A 108.1 .
C6 C5 H5B 108.1 .
S4 C5 H5B 108.1 .
H5A C5 H5B 107.3 .
C5 C6 S7 110.9(10) .
C5 C6 H6A 109.5 .
S7 C6 H6A 109.5 .
C5 C6 H6B 109.5 .
S7 C6 H6B 109.5 .
H6A C6 H6B 108.0 .
C6 S7 C8 102.7(10) .
C6 S7 Pd 107.0(5) .
C8 S7 Pd 106.6(5) .
C9 C8 S7 120.1(12) .
C9 C8 H8A 107.3 .
S7 C8 H8A 107.3 .
C9 C8 H8C 107.3 .
S7 C8 H8C 107.3 .
H8A C8 H8C 106.9 .
C8 C9 S1 116.9(11) .
C8 C9 H9C 108.1 .
S1 C9 H9C 108.1 .
C8 C9 H9A 108.1 .
S1 C9 H9A 108.1 .
H9C C9 H9A 107.3 .

loop_
_geom_bond_atom_site_label_1
_geom_bond_atom_site_label_2
_geom_bond_distance
_geom_bond_site_symmetry_2
Pd S4 2.250(4) .
Pd S7 2.261(6) .
Pd Cl2 2.325(4) .
Pd Cl1 2.331(7) .
Pd S1 3.159(10) .
Pd S4 3.525(8) 3_556
S1 C9 1.800(9) .
S1 C2 1.807(9) .
C2 C3 1.512(10) .
C2 H2A 0.9700 .
C2 H2B 0.9700 .
C3 S4 1.804(10) .
C3 H3A 0.9700 .
C3 H3B 0.9700 .
S4 C5 1.813(8) .
C5 C6 1.516(10) .
C5 H5A 0.9700 .
C5 H5B 0.9700 .
C6 S7 1.823(8) .
C6 H6A 0.9700 .
C6 H6B 0.9700 .
S7 C8 1.824(10) .
C8 C9 1.529(9) .
C8 H8A 0.9700 .
C8 H8C 0.9700 .
C9 H9C 0.9700 .
C9 H9A 0.9700 .

loop_
_geom_torsion_atom_site_label_1
_geom_torsion_atom_site_label_2
_geom_torsion_atom_site_label_3
_geom_torsion_atom_site_label_4
_geom_torsion
S1 C2 C3 S4 57.5(17)
C2 C3 S4 C5 58.5(14)
C3 S4 C5 C6 -78.5(13)
S4 C5 C6 S7 -39.6(14)
C5 C6 S7 C8 137.0(11)
C6 S7 C8 C9 -52.2(13)
S7 C8 C9 S1 -46.2(17)
C8 C9 S1 C2 104.5(13)
C9 S1 C2 C3 -122.8(13)
